data_9001703
loop_
_publ_author_name
'Grice, J. D.'
'Gault, R. A.'
'Chao, G. Y.'

_publ_section_title
;
 Reederite -(Y), a new sodium rare-earth mineral with a unique fluorosulfate
 anion
;
_journal_name_full 'American Mineralogist'
_journal_page_first 1059
_journal_page_last 1064
_journal_volume 80
_journal_year 1995
_chemical_formula_sum 'C9 Cl F Na15 O30 S Y2'
_chemical_name_mineral Reederite-(Y)
_space_group_IT_number 174
_symmetry_space_group_name_Hall 'P -6'
_symmetry_space_group_name_H-M 'P -6'
_cell_angle_alpha 90
_cell_angle_beta 90
_cell_angle_gamma 120
_cell_length_a 8.773
_cell_length_b 8.773
_cell_length_c 10.746
_cell_formula_units_Z 1
_cell_volume 716.265
_database_code_amcsd 0001759
_exptl_crystal_density_diffrn 2.776
_cod_original_formula_sum 'Y2 Na15 Cl C9 O30 S F'
_cod_database_code 9001703

loop_
_space_group_symop_operation_xyz
x,y,z
-x+y,-x,-z
-y,x-y,z
x,y,-z
-x+y,-x,z
-y,x-y,-z

loop_
_atom_site_label
_atom_site_fract_x
_atom_site_fract_y
_atom_site_fract_z
_atom_site_occupancy
_atom_site_U_iso_or_equiv
Y 0.00000 0.00000 0.17810 1.00000 0.01000
Na1 0.33333 0.66667 0.19830 1.00000 0.01800
Na2 0.35250 0.90320 0.26150 1.00000 0.02200
Na3 0.61370 0.96330 0.00000 1.00000 0.04600
Na4 0.44340 0.12090 0.50000 1.00000 0.02200
Na5 0.00000 0.00000 0.50000 1.00000 0.02400
Cl 0.33333 0.66667 0.00000 1.00000 0.27000
C1 0.71400 0.64630 0.00000 1.00000 0.01300
C2 0.32030 0.25210 0.69970 1.00000 0.01300
O1 0.90890 0.34550 0.89770 1.00000 0.03200
O2 0.83270 0.81050 0.00000 1.00000 0.02200
O3 0.88850 0.53040 0.65430 1.00000 0.01900
O4 0.86450 0.77250 0.65960 1.00000 0.01600
O5 0.04600 0.74810 0.79010 1.00000 0.01800
O6 0.19340 0.49300 0.50000 1.00000 0.09700
S 0.33333 0.66667 0.50000 1.00000 0.01800
F 0.33333 0.66667 0.35330 0.50000 0.01500

loop_
_cod_related_entry_id
_cod_related_entry_database
_cod_related_entry_code
1 AMCSD 0001759
